data_7045376
loop_
_publ_author_name
'Shan, Wei-Long'
'Gao, Wen-Xi'
'Lin, Yue-Jian'
'Jin, Guo-Xin'

_publ_section_title
;
 Light-initiated reversible conversion of macrocyclic endoperoxides
 derived from half-sandwich rhodium-based metallarectangles.
;
_journal_issue 8
_journal_name_full 'Dalton transactions (Cambridge, England : 2003)'
_journal_page_first 2769
_journal_page_last 2777
_journal_paper_doi 10.1039/c7dt03962j
_journal_volume 47
_journal_year 2018
_chemical_formula_sum 'C118 H132 F12 N4 O28 Rh4 S4'
_chemical_formula_weight 2822.15
_space_group_crystal_system monoclinic
_space_group_IT_number 14
_space_group_name_Hall '-P 2yn'
_space_group_name_H-M_alt 'P 1 21/n 1'
_symmetry_space_group_name_Hall '-P 2yn'
_symmetry_space_group_name_H-M 'P 1 21/n 1'
_atom_sites_solution_hydrogens geom
_audit_creation_method SHELXL-2014/7
_audit_update_record
;
2017-09-20 deposited with the CCDC.
2018-01-24 downloaded from the CCDC.
;
_cell_angle_alpha 90
_cell_angle_beta 100.7940(10)
_cell_angle_gamma 90
_cell_formula_units_Z 2
_cell_length_a 18.2667(5)
_cell_length_b 13.9397(4)
_cell_length_c 24.7859(6)
_cell_measurement_reflns_used 9769
_cell_measurement_temperature 173(2)
_cell_measurement_theta_max 71.16
_cell_measurement_theta_min 3.63
_cell_volume 6199.6(3)
_computing_cell_refinement 'Bruker SAINT'
_computing_data_collection 'Bruker APEX2'
_computing_data_reduction 'Bruker SAINT'
_computing_molecular_graphics 'Bruker SHELXTL'
_computing_publication_material 'Bruker SHELXTL'
_computing_structure_refinement 'SHELXL-2014/7 (Sheldrick, 2014)'
_computing_structure_solution 'SHELXS-97 (Sheldrick 2008)'
_diffrn_ambient_temperature 173(2)
_diffrn_measured_fraction_theta_full 0.969
_diffrn_measured_fraction_theta_max 0.968
_diffrn_measurement_device_type 'Bruker APEX-II CCD'
_diffrn_measurement_method '\f and \w scans'
_diffrn_radiation_type CuK\a
_diffrn_radiation_wavelength 1.54178
_diffrn_reflns_av_R_equivalents 0.0500
_diffrn_reflns_av_unetI/netI 0.0465
_diffrn_reflns_Laue_measured_fraction_full 0.969
_diffrn_reflns_Laue_measured_fraction_max 0.968
_diffrn_reflns_limit_h_max 21
_diffrn_reflns_limit_h_min -21
_diffrn_reflns_limit_k_max 14
_diffrn_reflns_limit_k_min -16
_diffrn_reflns_limit_l_max 29
_diffrn_reflns_limit_l_min -27
_diffrn_reflns_number 37173
_diffrn_reflns_point_group_measured_fraction_full 0.969
_diffrn_reflns_point_group_measured_fraction_max 0.968
_diffrn_reflns_theta_full 67.679
_diffrn_reflns_theta_max 67.999
_diffrn_reflns_theta_min 3.322
_exptl_absorpt_coefficient_mu 5.644
_exptl_absorpt_correction_T_max 0.424
_exptl_absorpt_correction_T_min 0.263
_exptl_absorpt_correction_type multi-scan
_exptl_absorpt_process_details sadabs
_exptl_crystal_colour orange
_exptl_crystal_density_diffrn 1.512
_exptl_crystal_description sheet
_exptl_crystal_F_000 2888
_exptl_crystal_size_max 0.440
_exptl_crystal_size_mid 0.320
_exptl_crystal_size_min 0.070
_refine_diff_density_max 1.982
_refine_diff_density_min -0.554
_refine_diff_density_rms 0.112
_refine_ls_extinction_method none
_refine_ls_goodness_of_fit_ref 0.880
_refine_ls_hydrogen_treatment constr
_refine_ls_matrix_type full
_refine_ls_number_parameters 703
_refine_ls_number_reflns 10929
_refine_ls_number_restraints 177
_refine_ls_restrained_S_all 0.874
_refine_ls_R_factor_all 0.0771
_refine_ls_R_factor_gt 0.0613
_refine_ls_shift/su_max 0.005
_refine_ls_shift/su_mean 0.000
_refine_ls_structure_factor_coef Fsqd
_refine_ls_weighting_details 'w=1/[\s^2^(Fo^2^)+(0.1149P)^2^+35.0816P] where P=(Fo^2^+2Fc^2^)/3'
_refine_ls_weighting_scheme calc
_refine_ls_wR_factor_gt 0.1667
_refine_ls_wR_factor_ref 0.1863
_reflns_Friedel_coverage 0.000
_reflns_number_gt 8650
_reflns_number_total 10929
_reflns_threshold_expression 'I > 2\s(I)'
_cod_data_source_file c7dt03962j2.cif
_cod_data_source_block 6
_cod_depositor_comments 'Adding full bibliography for 7045371--7045376.cif.'
_cod_database_code 7045376
_shelx_shelxl_version_number 2014/7
_shelx_space_group_comment
; 
The symmetry employed for this shelxl refinement is uniquely defined 
by the following loop, which should always be used as a source of 
symmetry information in preference to the above space-group names. 
They are only intended as comments. 
;
_shelx_estimated_absorpt_t_min 0.190
_shelx_estimated_absorpt_t_max 0.693

loop_
_space_group_symop_operation_xyz
'x, y, z'
'-x+1/2, y+1/2, -z+1/2'
'-x, -y, -z'
'x-1/2, -y-1/2, z-1/2'

loop_
_atom_site_label
_atom_site_type_symbol
_atom_site_fract_x
_atom_site_fract_y
_atom_site_fract_z
_atom_site_U_iso_or_equiv
_atom_site_adp_type
_atom_site_occupancy
_atom_site_site_symmetry_order
_atom_site_calc_flag
_atom_site_refinement_flags_posn
_atom_site_refinement_flags_adp
_atom_site_refinement_flags_occupancy
_atom_site_disorder_assembly
_atom_site_disorder_group
Rh1 Rh 0.09832(2) 0.66103(3) 0.37825(2) 0.04140(15) Uani 1 1 d . . . . .
Rh2 Rh -0.29699(2) 0.91339(3) 0.34955(2) 0.03887(14) Uani 1 1 d . . . . .
N2 N 0.2496(3) 1.0549(4) -0.28003(19) 0.0429(11) Uani 1 1 d . . . . .
O1 O -0.0170(2) 0.6364(3) 0.34876(17) 0.0441(9) Uani 1 1 d . . . . .
O2 O 0.0465(2) 0.7813(3) 0.40695(17) 0.0457(9) Uani 1 1 d . . . . .
O3 O -0.1871(2) 0.9253(3) 0.39508(16) 0.0434(9) Uani 1 1 d . . . . .
O4 O -0.2516(2) 0.7749(3) 0.34305(16) 0.0411(9) Uani 1 1 d . . . . .
O5 O 0.4082(4) 0.1579(4) 0.8763(2) 0.0803(17) Uani 1 1 d . . . . .
O6 O 0.3226(4) 0.2887(5) 0.8802(3) 0.0933(19) Uani 1 1 d . . . . .
O7 O 0.3928(4) 0.2824(5) 0.8080(2) 0.0882(18) Uani 1 1 d . . . . .
S1 S 0.38787(11) 0.25470(15) 0.86327(8) 0.0648(5) Uani 1 1 d . . . . .
F1 F 0.4663(5) 0.3020(6) 0.9584(3) 0.151(3) Uani 1 1 d . . . . .
F2 F 0.4512(4) 0.4133(4) 0.8994(4) 0.130(3) Uani 1 1 d . . . . .
F3 F 0.5267(3) 0.3017(5) 0.8920(4) 0.136(3) Uani 1 1 d . . . . .
C1 C -0.0607(3) 0.7003(4) 0.3600(2) 0.0390(12) Uani 1 1 d . . . . .
C2 C -0.0248(3) 0.7836(4) 0.3928(2) 0.0393(12) Uani 1 1 d . . . . .
C3 C -0.0669(3) 0.8593(4) 0.4056(2) 0.0433(13) Uani 1 1 d . . . . .
H3 H -0.0437 0.9118 0.4266 0.052 Uiso 1 1 calc R U . . .
C4 C -0.1440(3) 0.8583(4) 0.3875(2) 0.0397(12) Uani 1 1 d . . . . .
C5 C -0.1806(3) 0.7700(4) 0.3564(2) 0.0385(12) Uani 1 1 d . . . . .
C6 C -0.1378(3) 0.6954(4) 0.3441(2) 0.0409(12) Uani 1 1 d . . . . .
H6 H -0.1605 0.6409 0.3250 0.049 Uiso 1 1 calc R U . . .
N1 N 0.1006(6) 0.7465(8) 0.3090(4) 0.045(2) Uani 0.723(14) 1 d . U P A 1
C7 C 0.0738(6) 0.7126(9) 0.2585(4) 0.050(2) Uani 0.723(14) 1 d . U P A 1
H7 H 0.0488 0.6525 0.2554 0.060 Uiso 0.723(14) 1 calc R U P A 1
C8 C 0.0806(6) 0.7603(10) 0.2109(4) 0.056(3) Uani 0.723(14) 1 d . U P A 1
H8 H 0.0609 0.7328 0.1761 0.067 Uiso 0.723(14) 1 calc R U P A 1
C9 C 0.1162(6) 0.8486(10) 0.2139(4) 0.049(3) Uani 0.723(14) 1 d . U P A 1
C10 C 0.1436(5) 0.8835(8) 0.2667(4) 0.045(2) Uani 0.723(14) 1 d . U P A 1
H10 H 0.1690 0.9432 0.2712 0.054 Uiso 0.723(14) 1 calc R U P A 1
C11 C 0.1341(6) 0.8315(8) 0.3127(4) 0.048(2) Uani 0.723(14) 1 d . U P A 1
H11 H 0.1523 0.8576 0.3481 0.057 Uiso 0.723(14) 1 calc R U P A 1
C12 C 0.1301(5) 0.9035(7) 0.1666(4) 0.050(2) Uani 0.723(14) 1 d . U P A 1
H12 H 0.1409 0.9700 0.1714 0.060 Uiso 0.723(14) 1 calc R U P A 1
C13 C 0.1282(6) 0.8652(10) 0.1174(4) 0.054(3) Uani 0.723(14) 1 d D U P A 1
H13 H 0.1131 0.8001 0.1122 0.065 Uiso 0.723(14) 1 calc R U P A 1
N1' N 0.0930(15) 0.7246(16) 0.2970(9) 0.048(5) Uani 0.277(14) 1 d G U P A 2
C7' C 0.0657(13) 0.6713(16) 0.2507(8) 0.053(5) Uani 0.277(14) 1 d G U P A 2
H7' H 0.0431 0.6108 0.2542 0.063 Uiso 0.277(14) 1 calc R U P A 2
C8' C 0.0713(12) 0.7058(18) 0.1995(7) 0.058(7) Uani 0.277(14) 1 d G U P A 2
H8' H 0.0525 0.6690 0.1676 0.069 Uiso 0.277(14) 1 calc R U P A 2
C9' C 0.1042(12) 0.7936(18) 0.1945(8) 0.051(7) Uani 0.277(14) 1 d DG U P A 2
C10' C 0.1315(11) 0.8469(16) 0.2408(10) 0.044(7) Uani 0.277(14) 1 d G U P A 2
H10' H 0.1542 0.9074 0.2374 0.053 Uiso 0.277(14) 1 calc R U P A 2
C11' C 0.1259(13) 0.8125(16) 0.2920(10) 0.054(5) Uani 0.277(14) 1 d G U P A 2
H11' H 0.1447 0.8492 0.3239 0.065 Uiso 0.277(14) 1 calc R U P A 2
C12' C 0.117(2) 0.822(2) 0.1398(11) 0.083(10) Uani 0.277(14) 1 d D U P A 2
H12' H 0.1120 0.7740 0.1120 0.099 Uiso 0.277(14) 1 calc R U P A 2
C13' C 0.1342(18) 0.912(2) 0.1267(14) 0.056(7) Uani 0.277(14) 1 d D U P A 2
H13' H 0.1372 0.9654 0.1510 0.067 Uiso 0.277(14) 1 calc R U P A 2
C14 C 0.1486(4) 0.9181(6) 0.0688(3) 0.0606(19) Uani 1 1 d D . . . .
C15 C 0.2040(4) 0.8713(5) 0.0461(2) 0.0528(16) Uani 1 1 d . . . . .
C16 C 0.2441(4) 0.7895(6) 0.0718(3) 0.065(2) Uani 1 1 d . . . . .
H16 H 0.2314 0.7642 0.1044 0.078 Uiso 1 1 calc R U . . .
C17 C 0.2989(5) 0.7478(6) 0.0508(3) 0.069(2) Uani 1 1 d . . . . .
H17 H 0.3243 0.6939 0.0689 0.082 Uiso 1 1 calc R U . . .
C18 C 0.3192(5) 0.7833(6) 0.0020(3) 0.0652(19) Uani 1 1 d . . . . .
H18 H 0.3583 0.7539 -0.0125 0.078 Uiso 1 1 calc R U . . .
C19 C 0.2823(4) 0.8593(6) -0.0236(3) 0.0620(18) Uani 1 1 d . . . . .
H19 H 0.2965 0.8824 -0.0562 0.074 Uiso 1 1 calc R U . . .
C20 C 0.2228(4) 0.9071(5) -0.0042(3) 0.0521(16) Uani 1 1 d . . . . .
C21 C 0.1850(4) 0.9881(5) -0.0299(2) 0.0513(15) Uani 1 1 d . . . . .
C22 C 0.1314(4) 1.0360(5) -0.0058(3) 0.0532(16) Uani 1 1 d . . . . .
C23 C 0.0940(4) 1.1203(6) -0.0303(3) 0.0598(17) Uani 1 1 d . . . . .
H23 H 0.1055 1.1442 -0.0636 0.072 Uiso 1 1 calc R U . . .
C24 C 0.0425(4) 1.1665(7) -0.0069(3) 0.070(2) Uani 1 1 d . . . . .
H24 H 0.0199 1.2237 -0.0230 0.084 Uiso 1 1 calc R U . . .
C25 C 0.0225(4) 1.1300(8) 0.0410(3) 0.081(3) Uani 1 1 d . . . . .
H25 H -0.0148 1.1618 0.0564 0.097 Uiso 1 1 calc R U . . .
C26 C 0.0554(4) 1.0502(7) 0.0657(3) 0.070(2) Uani 1 1 d . . . . .
H26 H 0.0401 1.0267 0.0978 0.084 Uiso 1 1 calc R U . . .
C27 C 0.1131(4) 1.0000(6) 0.0446(3) 0.0578(18) Uani 1 1 d . . . . .
C28 C 0.2005(4) 1.0231(5) -0.0828(2) 0.0528(15) Uani 1 1 d . . . . .
H28 H 0.2144 1.0885 -0.0852 0.063 Uiso 1 1 calc R U . . .
C29 C 0.1961(4) 0.9681(6) -0.1281(3) 0.0639(19) Uani 1 1 d . . . . .
H29 H 0.1813 0.9031 -0.1256 0.077 Uiso 1 1 calc R U . . .
C30 C 0.2173(3) 0.9706(4) -0.2753(2) 0.0420(13) Uani 1 1 d . . . . .
H30 H 0.2066 0.9296 -0.3064 0.050 Uiso 1 1 calc R U . . .
C31 C 0.1991(4) 0.9409(5) -0.2263(2) 0.0465(14) Uani 1 1 d . . . . .
H31 H 0.1774 0.8794 -0.2239 0.056 Uiso 1 1 calc R U . . .
C32 C 0.2123(4) 1.0005(5) -0.1804(2) 0.0501(15) Uani 1 1 d . . . . .
C33 C 0.2419(4) 1.0907(5) -0.1874(3) 0.0575(17) Uani 1 1 d . . . . .
H33 H 0.2489 1.1357 -0.1580 0.069 Uiso 1 1 calc R U . . .
C34 C 0.2611(4) 1.1145(6) -0.2367(3) 0.0583(17) Uani 1 1 d . . . . .
H34 H 0.2834 1.1752 -0.2403 0.070 Uiso 1 1 calc R U . . .
C35 C 0.2141(3) 0.6263(5) 0.3942(3) 0.0595(18) Uani 1 1 d . . . . .
C36 C 0.1904(4) 0.6478(5) 0.4444(3) 0.0578(17) Uani 1 1 d . . . . .
C37 C 0.1349(4) 0.5802(5) 0.4517(3) 0.0564(17) Uani 1 1 d . . . . .
C38 C 0.1245(4) 0.5173(5) 0.4066(3) 0.0588(17) Uani 1 1 d . . . . .
C39 C 0.1710(4) 0.5465(5) 0.3703(3) 0.0554(16) Uani 1 1 d . . . . .
C40 C 0.2730(4) 0.6785(8) 0.3707(5) 0.101(4) Uani 1 1 d . . . . .
H40A H 0.3216 0.6486 0.3840 0.151 Uiso 1 1 calc R U . . .
H40B H 0.2746 0.7458 0.3823 0.151 Uiso 1 1 calc R U . . .
H40C H 0.2613 0.6750 0.3305 0.151 Uiso 1 1 calc R U . . .
C41 C 0.2183(5) 0.7273(7) 0.4823(4) 0.091(3) Uani 1 1 d . . . . .
H41A H 0.1835 0.7382 0.5074 0.137 Uiso 1 1 calc R U . . .
H41B H 0.2224 0.7857 0.4611 0.137 Uiso 1 1 calc R U . . .
H41C H 0.2674 0.7104 0.5036 0.137 Uiso 1 1 calc R U . . .
C42 C 0.0952(6) 0.5756(9) 0.4995(4) 0.100(4) Uani 1 1 d . . . . .
H42A H 0.0424 0.5610 0.4862 0.150 Uiso 1 1 calc R U . . .
H42B H 0.0996 0.6375 0.5185 0.150 Uiso 1 1 calc R U . . .
H42C H 0.1175 0.5253 0.5249 0.150 Uiso 1 1 calc R U . . .
C43 C 0.0681(5) 0.4378(6) 0.3965(5) 0.089(3) Uani 1 1 d . . . . .
H43A H 0.0854 0.3836 0.4206 0.133 Uiso 1 1 calc R U . . .
H43B H 0.0616 0.4172 0.3581 0.133 Uiso 1 1 calc R U . . .
H43C H 0.0203 0.4609 0.4040 0.133 Uiso 1 1 calc R U . . .
C44 C 0.1783(6) 0.4955(8) 0.3173(4) 0.091(3) Uani 1 1 d . . . . .
H44A H 0.2138 0.4424 0.3256 0.137 Uiso 1 1 calc R U . . .
H44B H 0.1963 0.5409 0.2925 0.137 Uiso 1 1 calc R U . . .
H44C H 0.1296 0.4704 0.2996 0.137 Uiso 1 1 calc R U . . .
C45 C -0.3746(3) 1.0307(5) 0.3435(3) 0.0508(15) Uani 1 1 d . . . . .
C46 C -0.4092(3) 0.9479(5) 0.3140(3) 0.0503(15) Uani 1 1 d . . . . .
C47 C -0.4089(3) 0.8708(5) 0.3513(3) 0.0502(15) Uani 1 1 d . . . . .
C48 C -0.3731(3) 0.9052(5) 0.4048(3) 0.0523(16) Uani 1 1 d . . . . .
C49 C -0.3524(3) 1.0018(5) 0.3996(3) 0.0537(16) Uani 1 1 d . . . . .
C50 C -0.3667(5) 1.1270(6) 0.3206(4) 0.076(2) Uani 1 1 d . . . . .
H50A H -0.4080 1.1678 0.3269 0.113 Uiso 1 1 calc R U . . .
H50B H -0.3675 1.1219 0.2811 0.113 Uiso 1 1 calc R U . . .
H50C H -0.3194 1.1554 0.3387 0.113 Uiso 1 1 calc R U . . .
C51 C -0.4426(4) 0.9460(8) 0.2533(3) 0.077(2) Uani 1 1 d . . . . .
H51A H -0.4354 0.8822 0.2384 0.115 Uiso 1 1 calc R U . . .
H51B H -0.4179 0.9942 0.2341 0.115 Uiso 1 1 calc R U . . .
H51C H -0.4960 0.9602 0.2481 0.115 Uiso 1 1 calc R U . . .
C52 C -0.4374(4) 0.7733(6) 0.3369(4) 0.074(2) Uani 1 1 d . . . . .
H52A H -0.4907 0.7709 0.3380 0.111 Uiso 1 1 calc R U . . .
H52B H -0.4106 0.7272 0.3633 0.111 Uiso 1 1 calc R U . . .
H52C H -0.4298 0.7571 0.2999 0.111 Uiso 1 1 calc R U . . .
C53 C -0.3629(5) 0.8483(8) 0.4574(4) 0.088(3) Uani 1 1 d . . . . .
H53A H -0.3182 0.8706 0.4825 0.133 Uiso 1 1 calc R U . . .
H53B H -0.3575 0.7801 0.4493 0.133 Uiso 1 1 calc R U . . .
H53C H -0.4065 0.8571 0.4747 0.133 Uiso 1 1 calc R U . . .
C54 C -0.3145(5) 1.0671(7) 0.4433(3) 0.079(2) Uani 1 1 d . . . . .
H54A H -0.2971 1.0304 0.4770 0.119 Uiso 1 1 calc R U . . .
H54B H -0.3495 1.1167 0.4505 0.119 Uiso 1 1 calc R U . . .
H54C H -0.2718 1.0974 0.4314 0.119 Uiso 1 1 calc R U . . .
C55 C 0.4607(6) 0.3216(7) 0.9051(5) 0.094(3) Uani 1 1 d . . . . .

loop_
_atom_site_aniso_label
_atom_site_aniso_U_11
_atom_site_aniso_U_22
_atom_site_aniso_U_33
_atom_site_aniso_U_23
_atom_site_aniso_U_13
_atom_site_aniso_U_12
Rh1 0.0324(2) 0.0505(3) 0.0414(2) 0.00756(18) 0.00737(17) 0.00729(18)
Rh2 0.0319(2) 0.0518(3) 0.0346(2) 0.00324(17) 0.01056(16) 0.00602(17)
N2 0.040(2) 0.055(3) 0.035(2) 0.001(2) 0.0111(19) -0.001(2)
O1 0.0320(19) 0.049(2) 0.051(2) -0.0046(19) 0.0074(16) 0.0069(17)
O2 0.034(2) 0.048(2) 0.055(2) -0.0041(19) 0.0069(17) 0.0049(17)
O3 0.0328(19) 0.050(2) 0.046(2) -0.0062(18) 0.0042(16) 0.0079(17)
O4 0.0313(18) 0.046(2) 0.047(2) 0.0018(18) 0.0090(15) 0.0030(16)
O5 0.088(4) 0.063(3) 0.078(4) -0.008(3) -0.014(3) 0.006(3)
O6 0.071(4) 0.092(5) 0.118(5) -0.009(4) 0.022(3) 0.011(3)
O7 0.105(5) 0.090(4) 0.065(3) 0.004(3) 0.005(3) -0.001(4)
S1 0.0667(11) 0.0634(11) 0.0590(10) -0.0060(8) -0.0018(8) 0.0079(9)
F1 0.190(8) 0.151(6) 0.087(4) -0.015(4) -0.041(5) -0.043(6)
F2 0.120(5) 0.067(4) 0.188(7) -0.032(4) -0.007(5) -0.005(3)
F3 0.070(4) 0.105(5) 0.221(9) -0.007(5) -0.003(4) 0.001(3)
C1 0.034(3) 0.047(3) 0.038(3) 0.006(2) 0.010(2) 0.003(2)
C2 0.033(3) 0.048(3) 0.036(3) 0.001(2) 0.005(2) 0.000(2)
C3 0.031(3) 0.047(3) 0.050(3) 0.001(3) 0.004(2) 0.004(2)
C4 0.038(3) 0.046(3) 0.036(3) 0.003(2) 0.009(2) 0.002(2)
C5 0.035(3) 0.043(3) 0.040(3) 0.004(2) 0.012(2) 0.004(2)
C6 0.039(3) 0.044(3) 0.040(3) -0.005(2) 0.009(2) 0.000(2)
N1 0.044(4) 0.051(5) 0.039(4) 0.006(3) 0.007(3) 0.001(4)
C7 0.053(5) 0.054(6) 0.043(5) -0.006(5) 0.012(4) -0.018(5)
C8 0.061(6) 0.075(8) 0.030(4) -0.008(5) 0.007(4) -0.030(6)
C9 0.053(5) 0.063(7) 0.029(5) -0.003(6) 0.007(4) -0.008(5)
C10 0.053(5) 0.051(5) 0.031(5) 0.000(4) 0.007(4) -0.011(4)
C11 0.058(5) 0.054(5) 0.031(5) -0.002(4) 0.008(4) 0.002(4)
C12 0.057(5) 0.057(6) 0.037(5) 0.004(4) 0.013(4) -0.013(4)
C13 0.053(5) 0.075(8) 0.036(5) -0.010(5) 0.015(4) -0.024(6)
N1' 0.042(7) 0.055(9) 0.043(9) 0.004(8) 0.003(7) -0.004(7)
C7' 0.054(9) 0.050(10) 0.050(9) 0.000(9) 0.000(8) -0.010(9)
C8' 0.068(14) 0.062(14) 0.043(12) 0.000(11) 0.010(10) 0.015(12)
C9' 0.049(12) 0.052(14) 0.056(14) 0.006(12) 0.019(11) 0.001(11)
C10' 0.049(13) 0.047(13) 0.037(15) -0.005(13) 0.013(12) -0.008(10)
C11' 0.059(8) 0.060(9) 0.040(9) -0.002(9) 0.005(8) 0.001(8)
C12' 0.086(16) 0.090(18) 0.082(17) -0.002(14) 0.040(14) 0.010(14)
C13' 0.058(11) 0.061(13) 0.050(12) -0.011(11) 0.013(9) 0.009(11)
C14 0.052(4) 0.095(6) 0.037(3) 0.002(3) 0.014(3) -0.011(4)
C15 0.057(4) 0.070(4) 0.031(3) -0.006(3) 0.005(3) -0.017(3)
C16 0.069(4) 0.084(5) 0.042(3) 0.000(4) 0.010(3) -0.017(4)
C17 0.078(5) 0.071(5) 0.055(4) -0.006(4) 0.005(4) -0.008(4)
C18 0.074(5) 0.074(5) 0.049(4) -0.020(4) 0.015(3) -0.002(4)
C19 0.069(4) 0.078(5) 0.041(3) -0.011(3) 0.014(3) -0.012(4)
C20 0.057(4) 0.064(4) 0.038(3) -0.013(3) 0.018(3) -0.019(3)
C21 0.050(3) 0.071(4) 0.036(3) -0.008(3) 0.016(3) -0.014(3)
C22 0.050(3) 0.069(4) 0.040(3) -0.015(3) 0.006(3) -0.020(3)
C23 0.055(4) 0.074(5) 0.050(4) -0.005(3) 0.009(3) -0.008(4)
C24 0.061(4) 0.085(6) 0.063(4) -0.013(4) 0.010(4) -0.001(4)
C25 0.047(4) 0.133(8) 0.064(5) -0.021(5) 0.010(3) 0.009(5)
C26 0.045(4) 0.121(7) 0.046(4) -0.015(4) 0.015(3) -0.008(4)
C27 0.048(3) 0.084(5) 0.043(3) -0.011(3) 0.011(3) -0.016(3)
C28 0.061(4) 0.062(4) 0.038(3) -0.001(3) 0.016(3) -0.009(3)
C29 0.078(5) 0.075(5) 0.041(3) -0.011(3) 0.016(3) -0.028(4)
C30 0.042(3) 0.050(3) 0.034(3) 0.000(2) 0.007(2) 0.006(3)
C31 0.052(3) 0.050(3) 0.037(3) -0.002(3) 0.010(2) -0.010(3)
C32 0.057(4) 0.060(4) 0.036(3) -0.001(3) 0.015(3) -0.008(3)
C33 0.076(5) 0.060(4) 0.042(3) -0.014(3) 0.025(3) -0.019(3)
C34 0.060(4) 0.069(4) 0.050(4) -0.010(3) 0.022(3) -0.016(3)
C35 0.033(3) 0.056(4) 0.087(5) 0.024(4) 0.005(3) 0.014(3)
C36 0.041(3) 0.068(5) 0.056(4) 0.005(3) -0.012(3) 0.009(3)
C37 0.061(4) 0.063(4) 0.045(3) 0.011(3) 0.006(3) 0.025(3)
C38 0.044(3) 0.049(4) 0.081(5) 0.017(4) 0.006(3) 0.013(3)
C39 0.050(4) 0.054(4) 0.059(4) 0.002(3) 0.003(3) 0.027(3)
C40 0.040(4) 0.121(8) 0.141(9) 0.058(7) 0.016(5) 0.011(5)
C41 0.083(6) 0.069(5) 0.101(7) -0.009(5) -0.036(5) 0.018(5)
C42 0.107(7) 0.140(9) 0.059(5) 0.037(6) 0.031(5) 0.048(7)
C43 0.077(6) 0.062(5) 0.118(8) 0.030(5) -0.005(5) -0.010(4)
C44 0.086(6) 0.106(7) 0.077(6) -0.013(5) 0.003(5) 0.045(6)
C45 0.037(3) 0.061(4) 0.056(4) 0.002(3) 0.014(3) 0.017(3)
C46 0.033(3) 0.070(4) 0.049(3) 0.005(3) 0.011(2) 0.014(3)
C47 0.032(3) 0.053(4) 0.069(4) 0.003(3) 0.019(3) 0.009(3)
C48 0.043(3) 0.074(5) 0.047(3) 0.014(3) 0.026(3) 0.017(3)
C49 0.040(3) 0.073(5) 0.051(3) -0.013(3) 0.016(3) 0.013(3)
C50 0.066(5) 0.068(5) 0.100(6) 0.000(5) 0.033(4) 0.016(4)
C51 0.055(4) 0.121(7) 0.049(4) -0.005(4) -0.003(3) 0.023(5)
C52 0.051(4) 0.064(5) 0.112(7) 0.001(5) 0.031(4) 0.000(4)
C53 0.084(6) 0.126(8) 0.064(5) 0.042(5) 0.036(4) 0.035(6)
C54 0.073(5) 0.102(7) 0.063(5) -0.030(5) 0.013(4) 0.001(5)
C55 0.092(7) 0.075(7) 0.106(8) -0.014(5) -0.007(6) 0.005(5)

loop_
_atom_type_symbol
_atom_type_description
_atom_type_scat_dispersion_real
_atom_type_scat_dispersion_imag
_atom_type_scat_source
C C 0.0181 0.0091 'International Tables Vol C Tables 4.2.6.8 and 6.1.1.4'
H H 0.0000 0.0000 'International Tables Vol C Tables 4.2.6.8 and 6.1.1.4'
F F 0.0727 0.0534 'International Tables Vol C Tables 4.2.6.8 and 6.1.1.4'
N N 0.0311 0.0180 'International Tables Vol C Tables 4.2.6.8 and 6.1.1.4'
O O 0.0492 0.0322 'International Tables Vol C Tables 4.2.6.8 and 6.1.1.4'
Rh Rh 0.0927 3.6045 'International Tables Vol C Tables 4.2.6.8 and 6.1.1.4'
S S 0.3331 0.5567 'International Tables Vol C Tables 4.2.6.8 and 6.1.1.4'

loop_
_geom_angle_atom_site_label_1
_geom_angle_atom_site_label_2
_geom_angle_atom_site_label_3
_geom_angle
_geom_angle_site_symmetry_1
_geom_angle_site_symmetry_3
N1 Rh1 C39 104.2(4) . .
N1 Rh1 O2 84.5(3) . .
C39 Rh1 O2 164.1(2) . .
N1 Rh1 O1 88.9(3) . .
C39 Rh1 O1 116.5(2) . .
O2 Rh1 O1 76.49(15) . .
N1 Rh1 C36 123.1(4) . .
C39 Rh1 C36 65.5(3) . .
O2 Rh1 C36 98.6(2) . .
O1 Rh1 C36 147.3(2) . .
N1 Rh1 C35 96.3(4) . .
C39 Rh1 C35 39.3(3) . .
O2 Rh1 C35 127.5(3) . .
O1 Rh1 C35 155.8(3) . .
C36 Rh1 C35 39.0(3) . .
N1 Rh1 C37 161.0(4) . .
C39 Rh1 C37 65.1(3) . .
O2 Rh1 C37 102.7(2) . .
O1 Rh1 C37 109.8(2) . .
C36 Rh1 C37 38.9(3) . .
C35 Rh1 C37 65.3(3) . .
N1 Rh1 C38 139.6(4) . .
C39 Rh1 C38 38.6(3) . .
O2 Rh1 C38 135.7(2) . .
O1 Rh1 C38 96.1(2) . .
C36 Rh1 C38 64.6(3) . .
C35 Rh1 C38 64.9(3) . .
C37 Rh1 C38 38.3(3) . .
C39 Rh1 N1' 98.1(7) . .
O2 Rh1 N1' 92.5(7) . .
O1 Rh1 N1' 83.0(7) . .
C36 Rh1 N1' 129.6(7) . .
C35 Rh1 N1' 97.7(8) . .
C37 Rh1 N1' 162.0(8) . .
C38 Rh1 N1' 130.5(7) . .
N2 Rh2 O3 85.72(17) 3_575 .
N2 Rh2 O4 84.41(18) 3_575 .
O3 Rh2 O4 76.50(15) . .
N2 Rh2 C46 97.2(2) 3_575 .
O3 Rh2 C46 161.1(2) . .
O4 Rh2 C46 122.3(2) . .
N2 Rh2 C48 162.1(2) 3_575 .
O3 Rh2 C48 109.2(2) . .
O4 Rh2 C48 108.2(2) . .
C46 Rh2 C48 65.4(2) . .
N2 Rh2 C49 131.6(3) 3_575 .
O3 Rh2 C49 98.7(2) . .
O4 Rh2 C49 143.6(2) . .
C46 Rh2 C49 65.5(2) . .
C48 Rh2 C49 38.6(3) . .
N2 Rh2 C47 127.9(2) 3_575 .
O3 Rh2 C47 145.7(2) . .
O4 Rh2 C47 97.9(2) . .
C46 Rh2 C47 38.8(3) . .
C48 Rh2 C47 39.6(3) . .
C49 Rh2 C47 65.7(3) . .
N2 Rh2 C45 98.6(2) 3_575 .
O3 Rh2 C45 121.6(2) . .
O4 Rh2 C45 161.7(2) . .
C46 Rh2 C45 39.5(3) . .
C48 Rh2 C45 65.4(3) . .
C49 Rh2 C45 39.0(3) . .
C47 Rh2 C45 65.9(3) . .
C30 N2 C34 118.9(5) . .
C30 N2 Rh2 120.8(4) . 3_575
C34 N2 Rh2 119.7(4) . 3_575
C1 O1 Rh1 116.0(4) . .
C2 O2 Rh1 115.0(4) . .
C4 O3 Rh2 114.8(4) . .
C5 O4 Rh2 114.9(4) . .
O6 S1 O5 116.7(4) . .
O6 S1 O7 113.4(4) . .
O5 S1 O7 114.2(4) . .
O6 S1 C55 103.3(5) . .
O5 S1 C55 103.2(4) . .
O7 S1 C55 103.8(5) . .
O1 C1 C6 123.6(6) . .
O1 C1 C2 115.9(5) . .
C6 C1 C2 120.6(5) . .
O2 C2 C3 122.5(5) . .
O2 C2 C1 116.6(5) . .
C3 C2 C1 120.8(5) . .
C2 C3 C4 119.4(6) . .
C2 C3 H3 120.3 . .
C4 C3 H3 120.3 . .
O3 C4 C3 124.4(6) . .
O3 C4 C5 116.3(5) . .
C3 C4 C5 119.3(5) . .
O4 C5 C6 125.2(5) . .
O4 C5 C4 114.4(5) . .
C6 C5 C4 120.3(5) . .
C5 C6 C1 119.4(6) . .
C5 C6 H6 120.3 . .
C1 C6 H6 120.3 . .
C11 N1 C7 117.5(9) . .
C11 N1 Rh1 122.0(7) . .
C7 N1 Rh1 120.2(8) . .
N1 C7 C8 123.5(10) . .
N1 C7 H7 118.3 . .
C8 C7 H7 118.3 . .
C7 C8 C9 119.8(9) . .
C7 C8 H8 120.1 . .
C9 C8 H8 120.1 . .
C8 C9 C10 116.2(9) . .
C8 C9 C12 124.8(10) . .
C10 C9 C12 118.9(10) . .
C11 C10 C9 120.6(9) . .
C11 C10 H10 119.7 . .
C9 C10 H10 119.7 . .
N1 C11 C10 122.4(9) . .
N1 C11 H11 118.8 . .
C10 C11 H11 118.8 . .
C13 C12 C9 123.3(10) . .
C13 C12 H12 118.4 . .
C9 C12 H12 118.4 . .
C12 C13 C14 124.5(11) . .
C12 C13 H13 117.7 . .
C14 C13 H13 117.7 . .
C11' N1' C7' 120.0 . .
C11' N1' Rh1 119.8(11) . .
C7' N1' Rh1 119.6(11) . .
C8' C7' N1' 120.0 . .
C8' C7' H7' 120.0 . .
N1' C7' H7' 120.0 . .
C7' C8' C9' 120.0 . .
C7' C8' H8' 120.0 . .
C9' C8' H8' 120.0 . .
C10' C9' C8' 120.0 . .
C10' C9' C12' 122(2) . .
C8' C9' C12' 118(2) . .
C9' C10' C11' 120.0 . .
C9' C10' H10' 120.0 . .
C11' C10' H10' 120.0 . .
C10' C11' N1' 120.0 . .
C10' C11' H11' 120.0 . .
N1' C11' H11' 120.0 . .
C13' C12' C9' 124(3) . .
C13' C12' H12' 118.2 . .
C9' C12' H12' 118.2 . .
C12' C13' C14 112(2) . .
C12' C13' H13' 124.2 . .
C14 C13' H13' 124.2 . .
C27 C14 C15 121.3(6) . .
C27 C14 C13' 107.8(12) . .
C15 C14 C13' 128.4(13) . .
C27 C14 C13 125.3(8) . .
C15 C14 C13 113.2(8) . .
C14 C15 C16 122.4(6) . .
C14 C15 C20 119.4(7) . .
C16 C15 C20 118.2(7) . .
C17 C16 C15 121.8(7) . .
C17 C16 H16 119.1 . .
C15 C16 H16 119.1 . .
C16 C17 C18 120.7(8) . .
C16 C17 H17 119.6 . .
C18 C17 H17 119.6 . .
C19 C18 C17 119.2(7) . .
C19 C18 H18 120.4 . .
C17 C18 H18 120.4 . .
C18 C19 C20 123.4(7) . .
C18 C19 H19 118.3 . .
C20 C19 H19 118.3 . .
C21 C20 C19 124.0(6) . .
C21 C20 C15 119.3(6) . .
C19 C20 C15 116.6(7) . .
C22 C21 C20 120.6(6) . .
C22 C21 C28 119.0(7) . .
C20 C21 C28 120.4(6) . .
C21 C22 C23 121.5(6) . .
C21 C22 C27 119.6(7) . .
C23 C22 C27 118.9(6) . .
C24 C23 C22 121.3(7) . .
C24 C23 H23 119.3 . .
C22 C23 H23 119.3 . .
C23 C24 C25 120.1(9) . .
C23 C24 H24 120.0 . .
C25 C24 H24 120.0 . .
C26 C25 C24 121.1(8) . .
C26 C25 H25 119.4 . .
C24 C25 H25 119.4 . .
C25 C26 C27 121.8(7) . .
C25 C26 H26 119.1 . .
C27 C26 H26 119.1 . .
C14 C27 C22 119.7(6) . .
C14 C27 C26 123.6(7) . .
C22 C27 C26 116.6(7) . .
C29 C28 C21 124.0(7) . .
C29 C28 H28 118.0 . .
C21 C28 H28 118.0 . .
C28 C29 C32 125.0(7) . .
C28 C29 H29 117.5 . .
C32 C29 H29 117.5 . .
N2 C30 C31 121.7(5) . .
N2 C30 H30 119.1 . .
C31 C30 H30 119.1 . .
C30 C31 C32 120.4(6) . .
C30 C31 H31 119.8 . .
C32 C31 H31 119.8 . .
C31 C32 C33 116.8(5) . .
C31 C32 C29 120.6(6) . .
C33 C32 C29 122.6(6) . .
C34 C33 C32 119.8(6) . .
C34 C33 H33 120.1 . .
C32 C33 H33 120.1 . .
N2 C34 C33 122.3(7) . .
N2 C34 H34 118.9 . .
C33 C34 H34 118.9 . .
C36 C35 C39 107.0(6) . .
C36 C35 C40 126.4(8) . .
C39 C35 C40 126.6(9) . .
C36 C35 Rh1 70.2(4) . .
C39 C35 Rh1 69.5(3) . .
C40 C35 Rh1 125.1(5) . .
C37 C36 C35 108.3(6) . .
C37 C36 C41 125.7(8) . .
C35 C36 C41 126.0(8) . .
C37 C36 Rh1 71.1(4) . .
C35 C36 Rh1 70.7(4) . .
C41 C36 Rh1 123.6(5) . .
C38 C37 C36 107.7(6) . .
C38 C37 C42 126.0(8) . .
C36 C37 C42 126.3(8) . .
C38 C37 Rh1 71.2(4) . .
C36 C37 Rh1 70.0(4) . .
C42 C37 Rh1 125.0(5) . .
C37 C38 C39 108.7(7) . .
C37 C38 C43 125.4(8) . .
C39 C38 C43 125.6(8) . .
C37 C38 Rh1 70.6(4) . .
C39 C38 Rh1 69.2(4) . .
C43 C38 Rh1 122.0(5) . .
C38 C39 C35 108.2(6) . .
C38 C39 C44 125.3(8) . .
C35 C39 C44 126.3(8) . .
C38 C39 Rh1 72.1(4) . .
C35 C39 Rh1 71.2(4) . .
C44 C39 Rh1 126.4(5) . .
C35 C40 H40A 109.5 . .
C35 C40 H40B 109.5 . .
H40A C40 H40B 109.5 . .
C35 C40 H40C 109.5 . .
H40A C40 H40C 109.5 . .
H40B C40 H40C 109.5 . .
C36 C41 H41A 109.5 . .
C36 C41 H41B 109.5 . .
H41A C41 H41B 109.5 . .
C36 C41 H41C 109.5 . .
H41A C41 H41C 109.5 . .
H41B C41 H41C 109.5 . .
C37 C42 H42A 109.5 . .
C37 C42 H42B 109.5 . .
H42A C42 H42B 109.5 . .
C37 C42 H42C 109.5 . .
H42A C42 H42C 109.5 . .
H42B C42 H42C 109.5 . .
C38 C43 H43A 109.5 . .
C38 C43 H43B 109.5 . .
H43A C43 H43B 109.5 . .
C38 C43 H43C 109.5 . .
H43A C43 H43C 109.5 . .
H43B C43 H43C 109.5 . .
C39 C44 H44A 109.5 . .
C39 C44 H44B 109.5 . .
H44A C44 H44B 109.5 . .
C39 C44 H44C 109.5 . .
H44A C44 H44C 109.5 . .
H44B C44 H44C 109.5 . .
C49 C45 C46 106.5(6) . .
C49 C45 C50 126.8(7) . .
C46 C45 C50 126.6(7) . .
C49 C45 Rh2 69.9(3) . .
C46 C45 Rh2 69.4(3) . .
C50 C45 Rh2 127.4(5) . .
C47 C46 C45 109.1(6) . .
C47 C46 C51 125.9(7) . .
C45 C46 C51 125.0(7) . .
C47 C46 Rh2 70.9(3) . .
C45 C46 Rh2 71.1(3) . .
C51 C46 Rh2 125.8(4) . .
C46 C47 C48 107.0(6) . .
C46 C47 C52 125.7(7) . .
C48 C47 C52 127.3(7) . .
C46 C47 Rh2 70.3(3) . .
C48 C47 Rh2 70.0(3) . .
C52 C47 Rh2 123.2(4) . .
C49 C48 C47 108.4(6) . .
C49 C48 C53 126.1(7) . .
C47 C48 C53 125.5(8) . .
C49 C48 Rh2 70.9(3) . .
C47 C48 Rh2 70.4(3) . .
C53 C48 Rh2 126.5(5) . .
C48 C49 C45 109.0(6) . .
C48 C49 C54 128.0(7) . .
C45 C49 C54 123.0(7) . .
C48 C49 Rh2 70.5(3) . .
C45 C49 Rh2 71.1(3) . .
C54 C49 Rh2 124.8(5) . .
C45 C50 H50A 109.5 . .
C45 C50 H50B 109.5 . .
H50A C50 H50B 109.5 . .
C45 C50 H50C 109.5 . .
H50A C50 H50C 109.5 . .
H50B C50 H50C 109.5 . .
C46 C51 H51A 109.5 . .
C46 C51 H51B 109.5 . .
H51A C51 H51B 109.5 . .
C46 C51 H51C 109.5 . .
H51A C51 H51C 109.5 . .
H51B C51 H51C 109.5 . .
C47 C52 H52A 109.5 . .
C47 C52 H52B 109.5 . .
H52A C52 H52B 109.5 . .
C47 C52 H52C 109.5 . .
H52A C52 H52C 109.5 . .
H52B C52 H52C 109.5 . .
C48 C53 H53A 109.5 . .
C48 C53 H53B 109.5 . .
H53A C53 H53B 109.5 . .
C48 C53 H53C 109.5 . .
H53A C53 H53C 109.5 . .
H53B C53 H53C 109.5 . .
C49 C54 H54A 109.5 . .
C49 C54 H54B 109.5 . .
H54A C54 H54B 109.5 . .
C49 C54 H54C 109.5 . .
H54A C54 H54C 109.5 . .
H54B C54 H54C 109.5 . .
F2 C55 F3 106.7(10) . .
F2 C55 F1 107.1(10) . .
F3 C55 F1 107.0(10) . .
F2 C55 S1 112.4(8) . .
F3 C55 S1 111.0(8) . .
F1 C55 S1 112.2(8) . .

loop_
_geom_bond_atom_site_label_1
_geom_bond_atom_site_label_2
_geom_bond_distance
_geom_bond_site_symmetry_2
Rh1 N1 2.096(9) .
Rh1 C39 2.109(6) .
Rh1 O2 2.113(4) .
Rh1 O1 2.124(4) .
Rh1 C36 2.126(6) .
Rh1 C35 2.133(6) .
Rh1 C37 2.140(6) .
Rh1 C38 2.148(7) .
Rh1 N1' 2.19(2) .
Rh2 N2 2.115(5) 3_575
Rh2 O3 2.118(4) .
Rh2 O4 2.119(4) .
Rh2 C46 2.128(6) .
Rh2 C48 2.130(5) .
Rh2 C49 2.135(6) .
Rh2 C47 2.136(6) .
Rh2 C45 2.151(6) .
N2 C30 1.330(8) .
N2 C34 1.342(9) .
N2 Rh2 2.115(5) 3_575
O1 C1 1.262(7) .
O2 C2 1.284(7) .
O3 C4 1.259(7) .
O4 C5 1.279(7) .
O5 S1 1.421(6) .
O6 S1 1.418(6) .
O7 S1 1.442(6) .
S1 C55 1.788(11) .
F1 C55 1.334(13) .
F2 C55 1.295(11) .
F3 C55 1.334(13) .
C1 C6 1.390(8) .
C1 C2 1.497(8) .
C2 C3 1.378(8) .
C3 C4 1.395(8) .
C3 H3 0.9500 .
C4 C5 1.536(8) .
C5 C6 1.370(8) .
C6 H6 0.9500 .
N1 C11 1.329(13) .
N1 C7 1.342(12) .
C7 C8 1.382(14) .
C7 H7 0.9500 .
C8 C9 1.387(16) .
C8 H8 0.9500 .
C9 C10 1.398(13) .
C9 C12 1.462(13) .
C10 C11 1.388(13) .
C10 H10 0.9500 .
C11 H11 0.9500 .
C12 C13 1.326(14) .
C12 H12 0.9500 .
C13 C14 1.517(11) .
C13 H13 0.9500 .
N1' C11' 1.379(13) .
N1' C7' 1.379(13) .
C7' C8' 1.379(13) .
C7' H7' 0.9500 .
C8' C9' 1.379(13) .
C8' H8' 0.9500 .
C9' C10' 1.379(13) .
C9' C12' 1.471(19) .
C10' C11' 1.379(13) .
C10' H10' 0.9500 .
C11' H11' 0.9500 .
C12' C13' 1.355(19) .
C12' H12' 0.9500 .
C13' C14 1.51(3) .
C13' H13' 0.9500 .
C14 C27 1.391(11) .
C14 C15 1.408(10) .
C15 C16 1.438(11) .
C15 C20 1.444(9) .
C16 C17 1.342(11) .
C16 H16 0.9500 .
C17 C18 1.421(11) .
C17 H17 0.9500 .
C18 C19 1.349(11) .
C18 H18 0.9500 .
C19 C20 1.432(10) .
C19 H19 0.9500 .
C20 C21 1.411(10) .
C21 C22 1.407(9) .
C21 C28 1.477(8) .
C22 C23 1.436(11) .
C22 C27 1.440(9) .
C23 C24 1.357(11) .
C23 H23 0.9500 .
C24 C25 1.401(12) .
C24 H24 0.9500 .
C25 C26 1.355(13) .
C25 H25 0.9500 .
C26 C27 1.443(10) .
C26 H26 0.9500 .
C28 C29 1.350(9) .
C28 H28 0.9500 .
C29 C32 1.455(9) .
C29 H29 0.9500 .
C30 C31 1.382(8) .
C30 H30 0.9500 .
C31 C32 1.392(9) .
C31 H31 0.9500 .
C32 C33 1.393(9) .
C33 C34 1.376(9) .
C33 H33 0.9500 .
C34 H34 0.9500 .
C35 C36 1.423(11) .
C35 C39 1.427(11) .
C35 C40 1.504(11) .
C36 C37 1.422(11) .
C36 C41 1.480(11) .
C37 C38 1.406(11) .
C37 C42 1.501(11) .
C38 C39 1.409(10) .
C38 C43 1.502(11) .
C39 C44 1.521(11) .
C40 H40A 0.9800 .
C40 H40B 0.9800 .
C40 H40C 0.9800 .
C41 H41A 0.9800 .
C41 H41B 0.9800 .
C41 H41C 0.9800 .
C42 H42A 0.9800 .
C42 H42B 0.9800 .
C42 H42C 0.9800 .
C43 H43A 0.9800 .
C43 H43B 0.9800 .
C43 H43C 0.9800 .
C44 H44A 0.9800 .
C44 H44B 0.9800 .
C44 H44C 0.9800 .
C45 C49 1.432(9) .
C45 C46 1.446(10) .
C45 C50 1.476(11) .
C46 C47 1.417(10) .
C46 C51 1.515(9) .
C47 C48 1.446(10) .
C47 C52 1.475(11) .
C48 C49 1.411(10) .
C48 C53 1.508(10) .
C49 C54 1.484(10) .
C50 H50A 0.9800 .
C50 H50B 0.9800 .
C50 H50C 0.9800 .
C51 H51A 0.9800 .
C51 H51B 0.9800 .
C51 H51C 0.9800 .
C52 H52A 0.9800 .
C52 H52B 0.9800 .
C52 H52C 0.9800 .
C53 H53A 0.9800 .
C53 H53B 0.9800 .
C53 H53C 0.9800 .
C54 H54A 0.9800 .
C54 H54B 0.9800 .
C54 H54C 0.9800 .
